data_2227138
loop_
_publ_author_name
'Li, Li-mei'
'Liu, Yang'
'Yang, Tai'
'Yu, Kai-bei'
'Zou, Qiang'

_publ_section_title
;
 Epoxycytochalasin H methanol solvate
;
_journal_coeditor_code ZL2284
_journal_issue 8
_journal_name_full 'Acta Crystallographica Section E'
_journal_page_first o2176
_journal_page_last o2177
_journal_paper_doi 10.1107/S1600536810029600
_journal_volume 66
_journal_year 2010
_chemical_formula_iupac 'C30 H39 N O5, C1 H4 O1'
_chemical_formula_moiety 'C30 H39 N O5, C1 H4 O1'
_chemical_formula_sum 'C31 H43 N O6'
_chemical_formula_weight 525.66
_chemical_melting_point 398
_chemical_name_common 'Epoxycytochalasin H'
_chemical_name_systematic
;
21-acetoxy-18,21-dihydroxy-5,6,16,18-tetramethyl-10-phenyl-6,7-
epoxy-[11]cytochalasa-13,19-dien-1-one methanol solvate
;
_space_group_IT_number 1
_symmetry_cell_setting triclinic
_symmetry_space_group_name_Hall 'P 1'
_symmetry_space_group_name_H-M 'P 1'
_atom_sites_solution_hydrogens geom
_atom_sites_solution_primary direct
_atom_sites_solution_secondary difmap
_audit_creation_method SHELXL-97
_cell_angle_alpha 75.312(9)
_cell_angle_beta 87.779(10)
_cell_angle_gamma 68.150(8)
_cell_formula_units_Z 1
_cell_length_a 8.367(2)
_cell_length_b 8.5937(18)
_cell_length_c 10.917(3)
_cell_measurement_reflns_used 2524
_cell_measurement_temperature 93(2)
_cell_measurement_theta_max 27.51
_cell_measurement_theta_min 3.16
_cell_volume 703.4(3)
_computing_cell_refinement 'RAPID-AUTO (Rigaku, 2004)'
_computing_data_collection 'RAPID-AUTO (Rigaku, 2004)'
_computing_data_reduction 'RAPID-AUTO (Rigaku, 2004)'
_computing_molecular_graphics 'ORTEP-3 for Windows (Farrugia, 1997)'
_computing_publication_material 'SHELXL97 (Sheldrick, 2008)'
_computing_structure_refinement 'SHELXL97 (Sheldrick, 2008)'
_computing_structure_solution 'SHELXS97 (Sheldrick, 2008)'
_diffrn_ambient_temperature 93(2)
_diffrn_measured_fraction_theta_full 0.988
_diffrn_measured_fraction_theta_max 0.988
_diffrn_measurement_device_type 'Rigaku SPIDER'
_diffrn_measurement_method '\w scans'
_diffrn_radiation_monochromator graphite
_diffrn_radiation_source 'Rotating Anode'
_diffrn_radiation_type MoK\a
_diffrn_radiation_wavelength 0.71073
_diffrn_reflns_av_R_equivalents 0.0224
_diffrn_reflns_av_sigmaI/netI 0.0339
_diffrn_reflns_limit_h_max 10
_diffrn_reflns_limit_h_min -10
_diffrn_reflns_limit_k_max 10
_diffrn_reflns_limit_k_min -11
_diffrn_reflns_limit_l_max 14
_diffrn_reflns_limit_l_min -14
_diffrn_reflns_number 7075
_diffrn_reflns_theta_full 27.46
_diffrn_reflns_theta_max 27.46
_diffrn_reflns_theta_min 3.16
_diffrn_standards_decay_% 0
_diffrn_standards_interval_count 0
_diffrn_standards_interval_time 0
_diffrn_standards_number 0
_exptl_absorpt_coefficient_mu 0.085
_exptl_absorpt_correction_type none
_exptl_crystal_colour Colorless
_exptl_crystal_density_diffrn 1.241
_exptl_crystal_density_method 'not measured'
_exptl_crystal_description Block
_exptl_crystal_F_000 284
_exptl_crystal_size_max 0.50
_exptl_crystal_size_mid 0.50
_exptl_crystal_size_min 0.28
_refine_diff_density_max 0.229
_refine_diff_density_min -0.162
_refine_ls_extinction_method none
_refine_ls_goodness_of_fit_ref 0.997
_refine_ls_hydrogen_treatment mixed
_refine_ls_matrix_type full
_refine_ls_number_parameters 361
_refine_ls_number_reflns 3175
_refine_ls_number_restraints 3
_refine_ls_restrained_S_all 0.996
_refine_ls_R_factor_all 0.0317
_refine_ls_R_factor_gt 0.0298
_refine_ls_shift/su_max 0.000
_refine_ls_shift/su_mean 0.000
_refine_ls_structure_factor_coef Fsqd
_refine_ls_weighting_details 'calc w=1/[\s^2^(Fo^2^)+(0.0338P)^2^+0.1160P] where P=(Fo^2^+2Fc^2^)/3'
_refine_ls_weighting_scheme calc
_refine_ls_wR_factor_gt 0.0692
_refine_ls_wR_factor_ref 0.0703
_reflns_number_gt 3015
_reflns_number_total 3175
_reflns_threshold_expression I>2sigma(I)
_cod_data_source_file zl2284.cif
_cod_data_source_block I
_cod_database_code 2227138
_cod_database_fobs_code 2227138

loop_
_symmetry_equiv_pos_as_xyz
'x, y, z'

loop_
_atom_site_type_symbol
_atom_site_label
_atom_site_fract_x
_atom_site_fract_y
_atom_site_fract_z
_atom_site_U_iso_or_equiv
_atom_site_adp_type
_atom_site_calc_flag
_atom_site_refinement_flags
_atom_site_occupancy
_atom_site_disorder_assembly
_atom_site_disorder_group
O O1 -0.26599(18) 0.47464(18) 0.27188(13) 0.0196(3) Uani d . 1 . .
O O2 0.05816(17) 0.57776(17) 0.56786(12) 0.0187(3) Uani d . 1 . .
O O3 0.80244(17) 0.04100(17) 0.57468(13) 0.0173(3) Uani d . 1 . .
O O4 0.34749(16) 0.40110(17) 0.24838(12) 0.0161(3) Uani d . 1 . .
O O5 0.40913(18) 0.60342(19) 0.09849(13) 0.0233(3) Uani d . 1 . .
N N2 -0.0535(2) 0.8235(2) 0.40622(15) 0.0155(3) Uani d . 1 . .
C C1 0.0353(2) 0.6548(2) 0.45346(17) 0.0145(4) Uani d . 1 . .
C C3 -0.0527(2) 0.8866(2) 0.26910(17) 0.0141(4) Uani d . 1 . .
H H3 -0.1731 0.9614 0.2336 0.017 Uiso calc R 1 . .
C C4 0.0084(2) 0.7177(2) 0.22278(16) 0.0134(3) Uani d . 1 . .
H H4 0.0976 0.7227 0.1598 0.016 Uiso calc R 1 . .
C C5 -0.1383(2) 0.6900(2) 0.15966(17) 0.0151(4) Uani d . 1 . .
H H5 -0.0812 0.5846 0.1273 0.018 Uiso calc R 1 . .
C C6 -0.2551(2) 0.6432(2) 0.26100(17) 0.0158(4) Uani d . 1 . .
C C7 -0.1616(2) 0.4928(2) 0.36551(17) 0.0165(4) Uani d . 1 . .
H H7 -0.2082 0.4926 0.4513 0.020 Uiso calc R 1 . .
C C8 0.0336(2) 0.4143(2) 0.36131(17) 0.0148(4) Uani d . 1 . .
H H8 0.0586 0.3724 0.2825 0.018 Uiso calc R 1 . .
C C9 0.0983(2) 0.5674(2) 0.34475(17) 0.0134(3) Uani d . 1 . .
C C10 0.0622(2) 0.9935(2) 0.23827(17) 0.0171(4) Uani d . 1 . .
H H10A 0.0325 1.0756 0.2925 0.021 Uiso calc R 1 . .
H H10B 0.1837 0.9139 0.2611 0.021 Uiso calc R 1 . .
C C11 -0.2324(3) 0.8372(3) 0.04402(18) 0.0205(4) Uani d . 1 . .
H H11A -0.3176 0.8074 0.0058 0.025 Uiso calc R 1 . .
H H11B -0.1488 0.8540 -0.0183 0.025 Uiso calc R 1 . .
H H11C -0.2910 0.9444 0.0704 0.025 Uiso calc R 1 . .
C C12 -0.4211(2) 0.7803(3) 0.28126(19) 0.0204(4) Uani d . 1 . .
H H12A -0.5006 0.8201 0.2063 0.024 Uiso calc R 1 . .
H H12B -0.3978 0.8785 0.2950 0.024 Uiso calc R 1 . .
H H12C -0.4732 0.7318 0.3557 0.024 Uiso calc R 1 . .
C C13 0.1132(2) 0.2589(2) 0.47220(18) 0.0168(4) Uani d . 1 . .
H H13 0.0727 0.2658 0.5539 0.020 Uiso calc R 1 . .
C C14 0.2369(2) 0.1131(2) 0.46122(18) 0.0172(4) Uani d . 1 . .
H H14 0.2774 0.1110 0.3789 0.021 Uiso calc R 1 . .
C C15 0.3193(2) -0.0482(2) 0.56493(18) 0.0186(4) Uani d . 1 . .
H H15A 0.3111 -0.1477 0.5393 0.022 Uiso calc R 1 . .
H H15B 0.2547 -0.0368 0.6421 0.022 Uiso calc R 1 . .
C C16 0.5108(2) -0.0869(2) 0.59701(18) 0.0183(4) Uani d . 1 . .
H H16 0.5685 -0.0715 0.5153 0.022 Uiso calc R 1 . .
C C17 0.5316(2) 0.0393(3) 0.66833(18) 0.0177(4) Uani d . 1 . .
H H17A 0.4150 0.1189 0.6813 0.021 Uiso calc R 1 . .
H H17B 0.5883 -0.0291 0.7532 0.021 Uiso calc R 1 . .
C C18 0.6351(2) 0.1496(2) 0.60366(17) 0.0151(4) Uani d . 1 . .
C C19 0.5449(2) 0.2644(2) 0.47624(17) 0.0152(4) Uani d . 1 . .
H H19 0.5953 0.2345 0.4018 0.018 Uiso calc R 1 . .
C C20 0.4017(2) 0.4024(3) 0.46214(17) 0.0169(4) Uani d . 1 . .
H H20 0.3600 0.4394 0.5362 0.020 Uiso calc R 1 . .
C C21 0.2980(2) 0.5068(2) 0.33880(17) 0.0143(4) Uani d . 1 . .
H H21 0.3281 0.6116 0.3058 0.017 Uiso calc R 1 . .
C C22 0.5994(3) -0.2758(3) 0.6732(2) 0.0287(5) Uani d . 1 . .
H H22A 0.5433 -0.2951 0.7530 0.034 Uiso calc R 1 . .
H H22B 0.7213 -0.3001 0.6915 0.034 Uiso calc R 1 . .
H H22C 0.5903 -0.3531 0.6238 0.034 Uiso calc R 1 . .
C C23 0.6591(3) 0.2519(3) 0.69262(18) 0.0193(4) Uani d . 1 . .
H H23A 0.7233 0.1710 0.7710 0.023 Uiso calc R 1 . .
H H23B 0.5459 0.3267 0.7127 0.023 Uiso calc R 1 . .
H H23C 0.7235 0.3235 0.6512 0.023 Uiso calc R 1 . .
C C24 0.1621(3) 1.0297(3) 0.0148(2) 0.0231(4) Uani d . 1 . .
H H24 0.2495 0.9170 0.0403 0.028 Uiso calc R 1 . .
C C25 0.1483(3) 1.1291(3) -0.1103(2) 0.0333(5) Uani d . 1 . .
H H25 0.2264 1.0832 -0.1693 0.040 Uiso calc R 1 . .
C C26 0.0226(4) 1.2931(3) -0.1488(2) 0.0346(6) Uani d . 1 . .
H H26 0.0144 1.3602 -0.2338 0.042 Uiso calc R 1 . .
C C27 -0.0913(4) 1.3590(3) -0.0630(2) 0.0331(5) Uani d . 1 . .
H H27 -0.1783 1.4719 -0.0890 0.040 Uiso calc R 1 . .
C C28 -0.0791(3) 1.2605(3) 0.06136(19) 0.0235(4) Uani d . 1 . .
H H28 -0.1586 1.3066 0.1196 0.028 Uiso calc R 1 . .
C C29 0.4050(2) 0.4611(3) 0.13584(17) 0.0180(4) Uani d . 1 . .
C C30 0.4606(3) 0.3225(3) 0.0651(2) 0.0293(5) Uani d . 1 . .
H H30A 0.5033 0.3652 -0.0163 0.035 Uiso calc R 1 . .
H H30B 0.3620 0.2928 0.0500 0.035 Uiso calc R 1 . .
H H30C 0.5526 0.2191 0.1155 0.035 Uiso calc R 1 . .
C C31 0.0484(2) 1.0952(2) 0.10157(18) 0.0165(4) Uani d . 1 . .
O O6 1.0050(2) -0.2459(2) 0.75153(14) 0.0272(3) Uani d . 1 . .
C C32 1.1481(3) -0.3222(3) 0.8413(2) 0.0270(5) Uani d . 1 . .
H H32A 1.1523 -0.2359 0.8837 0.032 Uiso calc R 1 . .
H H32B 1.2546 -0.3629 0.7979 0.032 Uiso calc R 1 . .
H H32C 1.1363 -0.4205 0.9044 0.032 Uiso calc R 1 . .
H H6O 1.023(4) -0.304(4) 0.698(3) 0.036(8) Uiso d . 1 . .
H H3O 0.856(4) -0.027(4) 0.641(3) 0.043(8) Uiso d . 1 . .
H H2N -0.098(3) 0.897(3) 0.455(2) 0.025(6) Uiso d . 1 . .

loop_
_atom_site_aniso_label
_atom_site_aniso_U_11
_atom_site_aniso_U_22
_atom_site_aniso_U_33
_atom_site_aniso_U_12
_atom_site_aniso_U_13
_atom_site_aniso_U_23
O1 0.0189(7) 0.0198(7) 0.0219(7) -0.0094(6) -0.0008(5) -0.0053(6)
O2 0.0231(7) 0.0167(7) 0.0131(6) -0.0052(6) 0.0016(5) -0.0020(5)
O3 0.0116(6) 0.0165(7) 0.0176(7) 0.0010(5) -0.0018(5) -0.0032(6)
O4 0.0153(6) 0.0157(7) 0.0150(6) -0.0027(5) 0.0010(5) -0.0050(5)
O5 0.0200(7) 0.0246(8) 0.0202(7) -0.0062(6) 0.0026(5) -0.0004(6)
N2 0.0172(8) 0.0126(8) 0.0142(8) -0.0023(6) 0.0018(6) -0.0041(6)
C1 0.0118(8) 0.0153(9) 0.0161(9) -0.0048(7) 0.0012(6) -0.0042(7)
C3 0.0139(8) 0.0129(9) 0.0129(8) -0.0027(7) 0.0003(6) -0.0024(7)
C4 0.0123(8) 0.0134(9) 0.0118(8) -0.0025(7) 0.0003(6) -0.0023(7)
C5 0.0143(9) 0.0154(9) 0.0139(8) -0.0038(7) -0.0006(6) -0.0035(7)
C6 0.0137(9) 0.0170(10) 0.0179(9) -0.0062(7) -0.0011(7) -0.0055(7)
C7 0.0153(9) 0.0188(10) 0.0168(9) -0.0084(8) 0.0016(7) -0.0042(7)
C8 0.0150(9) 0.0136(9) 0.0153(9) -0.0050(7) 0.0005(7) -0.0034(7)
C9 0.0130(8) 0.0115(9) 0.0134(8) -0.0027(7) -0.0001(6) -0.0017(7)
C10 0.0192(9) 0.0161(10) 0.0165(9) -0.0073(8) -0.0021(7) -0.0034(7)
C11 0.0208(10) 0.0214(11) 0.0162(9) -0.0049(8) -0.0036(7) -0.0037(8)
C12 0.0147(9) 0.0244(11) 0.0220(9) -0.0064(8) 0.0012(7) -0.0076(8)
C13 0.0179(9) 0.0166(9) 0.0169(9) -0.0082(8) 0.0002(7) -0.0029(7)
C14 0.0193(9) 0.0165(10) 0.0171(9) -0.0096(8) -0.0019(7) -0.0018(7)
C15 0.0191(9) 0.0135(10) 0.0230(10) -0.0066(8) -0.0017(7) -0.0030(8)
C16 0.0165(9) 0.0143(9) 0.0221(10) -0.0041(7) -0.0015(7) -0.0033(8)
C17 0.0179(9) 0.0177(10) 0.0162(9) -0.0066(8) 0.0007(7) -0.0025(7)
C18 0.0126(8) 0.0142(9) 0.0155(9) -0.0021(7) -0.0001(6) -0.0028(7)
C19 0.0155(9) 0.0154(9) 0.0151(9) -0.0062(7) 0.0020(7) -0.0041(7)
C20 0.0164(9) 0.0194(10) 0.0145(9) -0.0053(8) 0.0002(7) -0.0056(7)
C21 0.0156(8) 0.0121(9) 0.0144(8) -0.0041(7) 0.0017(7) -0.0038(7)
C22 0.0228(11) 0.0158(10) 0.0417(13) -0.0042(9) -0.0060(9) -0.0009(9)
C23 0.0213(10) 0.0164(10) 0.0192(9) -0.0054(8) -0.0020(7) -0.0048(8)
C24 0.0233(10) 0.0235(11) 0.0259(10) -0.0114(9) 0.0062(8) -0.0090(9)
C25 0.0455(14) 0.0428(15) 0.0246(11) -0.0288(12) 0.0159(10) -0.0140(11)
C26 0.0605(17) 0.0341(13) 0.0178(10) -0.0319(13) 0.0010(10) 0.0006(9)
C27 0.0493(15) 0.0190(11) 0.0265(11) -0.0121(11) -0.0105(10) 0.0024(9)
C28 0.0305(11) 0.0186(10) 0.0201(10) -0.0081(9) 0.0004(8) -0.0040(8)
C29 0.0129(8) 0.0209(10) 0.0144(9) -0.0011(7) -0.0004(7) -0.0027(7)
C30 0.0300(12) 0.0277(12) 0.0203(10) 0.0016(9) 0.0032(8) -0.0086(9)
C31 0.0197(9) 0.0150(9) 0.0185(9) -0.0107(8) 0.0000(7) -0.0040(7)
O6 0.0292(8) 0.0218(8) 0.0222(8) 0.0026(6) -0.0077(6) -0.0086(6)
C32 0.0262(11) 0.0287(12) 0.0241(10) -0.0094(9) -0.0045(8) -0.0037(9)

loop_
_atom_type_symbol
_atom_type_description
_atom_type_scat_dispersion_real
_atom_type_scat_dispersion_imag
_atom_type_scat_source
C C 0.0033 0.0000 'International Tables Vol C Tables 4.2.6.8 and 6.1.1.4'
H H 0.0000 0.0000 'International Tables Vol C Tables 4.2.6.8 and 6.1.1.4'
N N 0.0061 0.0000 'International Tables Vol C Tables 4.2.6.8 and 6.1.1.4'
O O 0.0106 0.0000 'International Tables Vol C Tables 4.2.6.8 and 6.1.1.4'

loop_
_geom_angle_atom_site_label_1
_geom_angle_atom_site_label_2
_geom_angle_atom_site_label_3
_geom_angle_site_symmetry_1
_geom_angle_site_symmetry_3
_geom_angle
_geom_angle_publ_flag
C7 O1 C6 . . 60.70(12) ?
C18 O3 H3O . . 109(2) ?
C29 O4 C21 . . 119.78(14) ?
C1 N2 C3 . . 115.28(15) ?
C1 N2 H2N . . 122.7(16) ?
C3 N2 H2N . . 121.5(16) ?
O2 C1 N2 . . 125.31(17) ?
O2 C1 C9 . . 124.87(17) ?
N2 C1 C9 . . 109.76(15) ?
N2 C3 C10 . . 109.65(14) ?
N2 C3 C4 . . 103.39(14) ?
C10 C3 C4 . . 115.66(15) ?
N2 C3 H3 . . 109.3 ?
C10 C3 H3 . . 109.3 ?
C4 C3 H3 . . 109.3 ?
C5 C4 C3 . . 113.89(14) ?
C5 C4 C9 . . 112.81(14) ?
C3 C4 C9 . . 104.64(14) ?
C5 C4 H4 . . 108.4 ?
C3 C4 H4 . . 108.4 ?
C9 C4 H4 . . 108.4 ?
C6 C5 C11 . . 114.86(16) ?
C6 C5 C4 . . 109.27(14) ?
C11 C5 C4 . . 113.97(15) ?
C6 C5 H5 . . 106.0 ?
C11 C5 H5 . . 106.0 ?
C4 C5 H5 . . 106.0 ?
O1 C6 C7 . . 59.09(11) ?
O1 C6 C12 . . 114.16(15) ?
C7 C6 C12 . . 120.90(16) ?
O1 C6 C5 . . 114.31(15) ?
C7 C6 C5 . . 113.23(15) ?
C12 C6 C5 . . 120.09(16) ?
O1 C7 C6 . . 60.21(12) ?
O1 C7 C8 . . 118.13(15) ?
C6 C7 C8 . . 116.79(15) ?
O1 C7 H7 . . 116.6 ?
C6 C7 H7 . . 116.6 ?
C8 C7 H7 . . 116.6 ?
C13 C8 C7 . . 111.45(15) ?
C13 C8 C9 . . 116.96(15) ?
C7 C8 C9 . . 106.34(14) ?
C13 C8 H8 . . 107.2 ?
C7 C8 H8 . . 107.2 ?
C9 C8 H8 . . 107.2 ?
C1 C9 C21 . . 111.33(14) ?
C1 C9 C8 . . 108.67(14) ?
C21 C9 C8 . . 112.47(14) ?
C1 C9 C4 . . 103.13(14) ?
C21 C9 C4 . . 109.56(14) ?
C8 C9 C4 . . 111.29(14) ?
C31 C10 C3 . . 115.31(15) ?
C31 C10 H10A . . 108.4 ?
C3 C10 H10A . . 108.4 ?
C31 C10 H10B . . 108.4 ?
C3 C10 H10B . . 108.4 ?
H10A C10 H10B . . 107.5 ?
C5 C11 H11A . . 109.5 ?
C5 C11 H11B . . 109.5 ?
H11A C11 H11B . . 109.5 ?
C5 C11 H11C . . 109.5 ?
H11A C11 H11C . . 109.5 ?
H11B C11 H11C . . 109.5 ?
C6 C12 H12A . . 109.5 ?
C6 C12 H12B . . 109.5 ?
H12A C12 H12B . . 109.5 ?
C6 C12 H12C . . 109.5 ?
H12A C12 H12C . . 109.5 ?
H12B C12 H12C . . 109.5 ?
C14 C13 C8 . . 123.18(17) ?
C14 C13 H13 . . 118.4 ?
C8 C13 H13 . . 118.4 ?
C13 C14 C15 . . 126.72(18) ?
C13 C14 H14 . . 116.6 ?
C15 C14 H14 . . 116.6 ?
C14 C15 C16 . . 113.25(15) ?
C14 C15 H15A . . 108.9 ?
C16 C15 H15A . . 108.9 ?
C14 C15 H15B . . 108.9 ?
C16 C15 H15B . . 108.9 ?
H15A C15 H15B . . 107.7 ?
C22 C16 C15 . . 109.93(16) ?
C22 C16 C17 . . 111.15(17) ?
C15 C16 C17 . . 112.02(15) ?
C22 C16 H16 . . 107.9 ?
C15 C16 H16 . . 107.9 ?
C17 C16 H16 . . 107.9 ?
C18 C17 C16 . . 116.27(15) ?
C18 C17 H17A . . 108.2 ?
C16 C17 H17A . . 108.2 ?
C18 C17 H17B . . 108.2 ?
C16 C17 H17B . . 108.2 ?
H17A C17 H17B . . 107.4 ?
O3 C18 C19 . . 105.29(14) ?
O3 C18 C23 . . 108.79(15) ?
C19 C18 C23 . . 113.22(15) ?
O3 C18 C17 . . 110.76(15) ?
C19 C18 C17 . . 109.41(15) ?
C23 C18 C17 . . 109.31(15) ?
C20 C19 C18 . . 124.34(16) ?
C20 C19 H19 . . 117.8 ?
C18 C19 H19 . . 117.8 ?
C19 C20 C21 . . 125.68(17) ?
C19 C20 H20 . . 117.2 ?
C21 C20 H20 . . 117.2 ?
O4 C21 C20 . . 108.18(15) ?
O4 C21 C9 . . 107.03(14) ?
C20 C21 C9 . . 115.88(15) ?
O4 C21 H21 . . 108.5 ?
C20 C21 H21 . . 108.5 ?
C9 C21 H21 . . 108.5 ?
C16 C22 H22A . . 109.5 ?
C16 C22 H22B . . 109.5 ?
H22A C22 H22B . . 109.5 ?
C16 C22 H22C . . 109.5 ?
H22A C22 H22C . . 109.5 ?
H22B C22 H22C . . 109.5 ?
C18 C23 H23A . . 109.5 ?
C18 C23 H23B . . 109.5 ?
H23A C23 H23B . . 109.5 ?
C18 C23 H23C . . 109.5 ?
H23A C23 H23C . . 109.5 ?
H23B C23 H23C . . 109.5 ?
C31 C24 C25 . . 120.2(2) ?
C31 C24 H24 . . 119.9 ?
C25 C24 H24 . . 119.9 ?
C26 C25 C24 . . 120.7(2) ?
C26 C25 H25 . . 119.7 ?
C24 C25 H25 . . 119.7 ?
C25 C26 C27 . . 119.5(2) ?
C25 C26 H26 . . 120.2 ?
C27 C26 H26 . . 120.2 ?
C26 C27 C28 . . 120.2(2) ?
C26 C27 H27 . . 119.9 ?
C28 C27 H27 . . 119.9 ?
C27 C28 C31 . . 120.8(2) ?
C27 C28 H28 . . 119.6 ?
C31 C28 H28 . . 119.6 ?
O5 C29 O4 . . 125.02(18) ?
O5 C29 C30 . . 125.77(18) ?
O4 C29 C30 . . 109.20(17) ?
C29 C30 H30A . . 109.5 ?
C29 C30 H30B . . 109.5 ?
H30A C30 H30B . . 109.5 ?
C29 C30 H30C . . 109.5 ?
H30A C30 H30C . . 109.5 ?
H30B C30 H30C . . 109.5 ?
C24 C31 C28 . . 118.69(18) ?
C24 C31 C10 . . 121.66(18) ?
C28 C31 C10 . . 119.63(17) ?
C32 O6 H6O . . 108(2) ?
O6 C32 H32A . . 109.5 ?
O6 C32 H32B . . 109.5 ?
H32A C32 H32B . . 109.5 ?
O6 C32 H32C . . 109.5 ?
H32A C32 H32C . . 109.5 ?
H32B C32 H32C . . 109.5 ?

loop_
_geom_bond_atom_site_label_1
_geom_bond_atom_site_label_2
_geom_bond_site_symmetry_2
_geom_bond_distance
_geom_bond_publ_flag
O1 C7 . 1.444(2) ?
O1 C6 . 1.460(2) ?
O2 C1 . 1.241(2) ?
O3 C18 . 1.440(2) ?
O3 H3O . 0.83(3) ?
O4 C29 . 1.351(2) ?
O4 C21 . 1.454(2) ?
O5 C29 . 1.200(3) ?
N2 C1 . 1.330(2) ?
N2 C3 . 1.458(2) ?
N2 H2N . 0.90(3) ?
C1 C9 . 1.536(2) ?
C3 C10 . 1.535(3) ?
C3 C4 . 1.557(2) ?
C3 H3 . 1.0000 ?
C4 C5 . 1.551(2) ?
C4 C9 . 1.578(2) ?
C4 H4 . 1.0000 ?
C5 C6 . 1.524(2) ?
C5 C11 . 1.530(3) ?
C5 H5 . 1.0000 ?
C6 C7 . 1.467(3) ?
C6 C12 . 1.502(3) ?
C7 C8 . 1.521(3) ?
C7 H7 . 1.0000 ?
C8 C13 . 1.508(3) ?
C8 C9 . 1.569(2) ?
C8 H8 . 1.0000 ?
C9 C21 . 1.559(2) ?
C10 C31 . 1.510(3) ?
C10 H10A . 0.9900 ?
C10 H10B . 0.9900 ?
C11 H11A . 0.9800 ?
C11 H11B . 0.9800 ?
C11 H11C . 0.9800 ?
C12 H12A . 0.9800 ?
C12 H12B . 0.9800 ?
C12 H12C . 0.9800 ?
C13 C14 . 1.325(3) ?
C13 H13 . 0.9500 ?
C14 C15 . 1.494(3) ?
C14 H14 . 0.9500 ?
C15 C16 . 1.545(3) ?
C15 H15A . 0.9900 ?
C15 H15B . 0.9900 ?
C16 C22 . 1.531(3) ?
C16 C17 . 1.547(3) ?
C16 H16 . 1.0000 ?
C17 C18 . 1.540(3) ?
C17 H17A . 0.9900 ?
C17 H17B . 0.9900 ?
C18 C19 . 1.519(3) ?
C18 C23 . 1.528(3) ?
C19 C20 . 1.315(3) ?
C19 H19 . 0.9500 ?
C20 C21 . 1.506(3) ?
C20 H20 . 0.9500 ?
C21 H21 . 1.0000 ?
C22 H22A . 0.9800 ?
C22 H22B . 0.9800 ?
C22 H22C . 0.9800 ?
C23 H23A . 0.9800 ?
C23 H23B . 0.9800 ?
C23 H23C . 0.9800 ?
C24 C31 . 1.386(3) ?
C24 C25 . 1.398(3) ?
C24 H24 . 0.9500 ?
C25 C26 . 1.378(4) ?
C25 H25 . 0.9500 ?
C26 C27 . 1.379(4) ?
C26 H26 . 0.9500 ?
C27 C28 . 1.390(3) ?
C27 H27 . 0.9500 ?
C28 C31 . 1.393(3) ?
C28 H28 . 0.9500 ?
C29 C30 . 1.502(3) ?
C30 H30A . 0.9800 ?
C30 H30B . 0.9800 ?
C30 H30C . 0.9800 ?
O6 C32 . 1.416(3) ?
O6 H6O . 0.84(3) ?
C32 H32A . 0.9800 ?
C32 H32B . 0.9800 ?
C32 H32C . 0.9800 ?

loop_
_geom_hbond_atom_site_label_D
_geom_hbond_atom_site_label_H
_geom_hbond_atom_site_label_A
_geom_hbond_site_symmetry_A
_geom_hbond_distance_DH
_geom_hbond_distance_HA
_geom_hbond_distance_DA
_geom_hbond_angle_DHA
O3 H3O O6 . 0.83(3) 1.94(3) 2.722(2) 157(3)
N2 H2N O3 1_465 0.90(3) 1.97(3) 2.867(2) 175(2)
O6 H6O O2 1_645 0.84(3) 1.90(3) 2.736(2) 176(3)

loop_
_geom_torsion_atom_site_label_1
_geom_torsion_atom_site_label_2
_geom_torsion_atom_site_label_3
_geom_torsion_atom_site_label_4
_geom_torsion_site_symmetry_1
_geom_torsion_site_symmetry_2
_geom_torsion_site_symmetry_3
_geom_torsion_site_symmetry_4
_geom_torsion
_geom_torsion_publ_flag
C3 N2 C1 O2 . . . . 176.02(17) ?
C3 N2 C1 C9 . . . . -6.7(2) ?
C1 N2 C3 C10 . . . . -107.04(18) ?
C1 N2 C3 C4 . . . . 16.9(2) ?
N2 C3 C4 C5 . . . . 104.44(16) ?
C10 C3 C4 C5 . . . . -135.70(16) ?
N2 C3 C4 C9 . . . . -19.19(17) ?
C10 C3 C4 C9 . . . . 100.67(17) ?
C3 C4 C5 C6 . . . . -71.29(19) ?
C9 C4 C5 C6 . . . . 47.79(19) ?
C3 C4 C5 C11 . . . . 58.7(2) ?
C9 C4 C5 C11 . . . . 177.80(15) ?
C7 O1 C6 C12 . . . . -112.79(18) ?
C7 O1 C6 C5 . . . . 103.53(17) ?
C11 C5 C6 O1 . . . . 110.27(17) ?
C4 C5 C6 O1 . . . . -120.21(16) ?
C11 C5 C6 C7 . . . . 175.47(15) ?
C4 C5 C6 C7 . . . . -55.0(2) ?
C11 C5 C6 C12 . . . . -31.1(2) ?
C4 C5 C6 C12 . . . . 98.44(19) ?
C6 O1 C7 C8 . . . . -106.43(18) ?
C12 C6 C7 O1 . . . . 101.40(18) ?
C5 C6 C7 O1 . . . . -105.38(16) ?
O1 C6 C7 C8 . . . . 108.64(17) ?
C12 C6 C7 C8 . . . . -149.96(17) ?
C5 C6 C7 C8 . . . . 3.3(2) ?
O1 C7 C8 C13 . . . . -109.94(18) ?
C6 C7 C8 C13 . . . . -178.77(15) ?
O1 C7 C8 C9 . . . . 121.54(16) ?
C6 C7 C8 C9 . . . . 52.7(2) ?
O2 C1 C9 C21 . . . . -71.7(2) ?
N2 C1 C9 C21 . . . . 110.94(17) ?
O2 C1 C9 C8 . . . . 52.7(2) ?
N2 C1 C9 C8 . . . . -124.65(16) ?
O2 C1 C9 C4 . . . . 170.86(17) ?
N2 C1 C9 C4 . . . . -6.46(18) ?
C13 C8 C9 C1 . . . . -68.96(19) ?
C7 C8 C9 C1 . . . . 56.26(18) ?
C13 C8 C9 C21 . . . . 54.8(2) ?
C7 C8 C9 C21 . . . . 179.99(14) ?
C13 C8 C9 C4 . . . . 178.15(15) ?
C7 C8 C9 C4 . . . . -56.64(18) ?
C5 C4 C9 C1 . . . . -108.57(16) ?
C3 C4 C9 C1 . . . . 15.75(17) ?
C5 C4 C9 C21 . . . . 132.78(15) ?
C3 C4 C9 C21 . . . . -102.89(16) ?
C5 C4 C9 C8 . . . . 7.8(2) ?
C3 C4 C9 C8 . . . . 132.09(15) ?
N2 C3 C10 C31 . . . . -168.78(15) ?
C4 C3 C10 C31 . . . . 74.8(2) ?
C7 C8 C13 C14 . . . . 136.71(19) ?
C9 C8 C13 C14 . . . . -100.7(2) ?
C8 C13 C14 C15 . . . . -178.15(17) ?
C13 C14 C15 C16 . . . . -112.7(2) ?
C14 C15 C16 C22 . . . . -163.36(17) ?
C14 C15 C16 C17 . . . . 72.5(2) ?
C22 C16 C17 C18 . . . . 116.22(19) ?
C15 C16 C17 C18 . . . . -120.37(18) ?
C16 C17 C18 O3 . . . . -54.2(2) ?
C16 C17 C18 C19 . . . . 61.4(2) ?
C16 C17 C18 C23 . . . . -174.07(16) ?
O3 C18 C19 C20 . . . . -167.40(17) ?
C23 C18 C19 C20 . . . . -48.7(2) ?
C17 C18 C19 C20 . . . . 73.5(2) ?
C18 C19 C20 C21 . . . . -172.52(17) ?
C29 O4 C21 C20 . . . . -124.04(17) ?
C29 O4 C21 C9 . . . . 110.43(17) ?
C19 C20 C21 O4 . . . . 18.5(3) ?
C19 C20 C21 C9 . . . . 138.65(19) ?
C1 C9 C21 O4 . . . . 170.55(14) ?
C8 C9 C21 O4 . . . . 48.30(18) ?
C4 C9 C21 O4 . . . . -76.03(17) ?
C1 C9 C21 C20 . . . . 49.8(2) ?
C8 C9 C21 C20 . . . . -72.4(2) ?
C4 C9 C21 C20 . . . . 163.22(15) ?
C31 C24 C25 C26 . . . . 0.2(3) ?
C24 C25 C26 C27 . . . . -0.4(4) ?
C25 C26 C27 C28 . . . . 0.0(4) ?
C26 C27 C28 C31 . . . . 0.5(3) ?
C21 O4 C29 O5 . . . . -5.2(3) ?
C21 O4 C29 C30 . . . . 175.47(16) ?
C25 C24 C31 C28 . . . . 0.3(3) ?
C25 C24 C31 C10 . . . . -178.39(18) ?
C27 C28 C31 C24 . . . . -0.6(3) ?
C27 C28 C31 C10 . . . . 178.06(19) ?
C3 C10 C31 C24 . . . . -95.0(2) ?
C3 C10 C31 C28 . . . . 86.4(2) ?

loop_
_cod_related_entry_id
_cod_related_entry_database
_cod_related_entry_code
1 ChemSpider 30656173
